data_1529237
loop_
_publ_author_name
'Golovnev, Nikolay'
'Molokeev, Maxim'
'Golovneva, Irina'

_publ_section_title
;
 The crystal structure of lead(II) 1,3-diethyl-2-thiobarbiturate
;
_journal_issue 5
_journal_name_full 'Russian Journal of Coordination Chemistry'
_journal_page_first 300
_journal_paper_doi 10.1134/S1070328415050012
_journal_volume 41
_journal_year 2015
_chemical_formula_sum 'C16 H22 N4 O4 Pb S2'
_chemical_formula_weight 605.68
_chemical_name_systematic
;
Catena-tetrakis(mu~3~-1,3-diethyl-2-thiobarbiturato-O,O',S)-dilead(II)
;
_space_group_crystal_system trigonal
_space_group_IT_number 148
_space_group_name_Hall '-R 3'
_space_group_name_H-M_alt 'R -3 :H'
_symmetry_space_group_name_Hall '-R 3'
_symmetry_space_group_name_H-M 'R -3 :H'
_atom_sites_solution_hydrogens geom
_audit_creation_method SHELXL-2014/7
_cell_angle_alpha 90
_cell_angle_beta 90
_cell_angle_gamma 120
_cell_formula_units_Z 9
_cell_length_a 12.9503(3)
_cell_length_b 12.9503(3)
_cell_length_c 32.0771(10)
_cell_measurement_temperature 293(2)
_cell_measurement_theta_max 25.68
_cell_measurement_theta_min 1.90
_cell_volume 4658.9(2)
_computing_cell_refinement 'APEX2 (Bruker, 2003-2008)'
_computing_data_collection 'APEX2 (Bruker, 2003-2008)'
_computing_data_reduction 'SAINT (Bruker, 2009)'
_computing_molecular_graphics 'DIAMOND (Brandenburg, 2005)'
_computing_publication_material 'publCIF (Westrip, 2009)'
_computing_structure_refinement 'SHELXL-2014/7 (Sheldrick, 2014)'
_computing_structure_solution 'SHELXS-2014 (Sheldrick, 2014)'
_diffrn_ambient_temperature 293(2)
_diffrn_measured_fraction_theta_full 0.999
_diffrn_measured_fraction_theta_max 0.999
_diffrn_measurement_device_type 'Bruker APEX-II CCD'
_diffrn_measurement_method '\f and \w scans'
_diffrn_radiation_type MoK\a
_diffrn_radiation_wavelength 0.71073
_diffrn_reflns_av_R_equivalents 0.0421
_diffrn_reflns_av_unetI/netI 0.0297
_diffrn_reflns_laue_measured_fraction_full 0.999
_diffrn_reflns_laue_measured_fraction_max 0.999
_diffrn_reflns_limit_h_max 15
_diffrn_reflns_limit_h_min -15
_diffrn_reflns_limit_k_max 12
_diffrn_reflns_limit_k_min -15
_diffrn_reflns_limit_l_max 39
_diffrn_reflns_limit_l_min -38
_diffrn_reflns_number 13104
_diffrn_reflns_point_group_measured_fraction_full 0.999
_diffrn_reflns_point_group_measured_fraction_max 0.999
_diffrn_reflns_theta_full 25.000
_diffrn_reflns_theta_max 25.676
_diffrn_reflns_theta_min 1.905
_exptl_absorpt_coefficient_mu 8.378
_exptl_absorpt_correction_T_max 0.7453
_exptl_absorpt_correction_T_min 0.5782
_exptl_absorpt_correction_type multi-scan
_exptl_absorpt_process_details
;
SADABS-2004/1. Bruker AXS Inc., Madison, Wisconsin, USA, 2004
;
_exptl_crystal_colour colorless
_exptl_crystal_density_diffrn 1.943
_exptl_crystal_description block
_exptl_crystal_F_000 2628
_exptl_crystal_size_max 0.2
_exptl_crystal_size_mid 0.2
_exptl_crystal_size_min 0.1
_refine_diff_density_max 0.362
_refine_diff_density_min -0.450
_refine_diff_density_rms 0.080
_refine_ls_extinction_coef .
_refine_ls_extinction_method none
_refine_ls_goodness_of_fit_ref 1.009
_refine_ls_hydrogen_treatment constr
_refine_ls_matrix_type full
_refine_ls_number_parameters 125
_refine_ls_number_reflns 1979
_refine_ls_number_restraints 0
_refine_ls_restrained_S_all 1.009
_refine_ls_R_factor_all 0.0369
_refine_ls_R_factor_gt 0.0226
_refine_ls_shift/su_max 0.000
_refine_ls_shift/su_mean 0.000
_refine_ls_structure_factor_coef Fsqd
_refine_ls_weighting_details 'w=1/[\s^2^(Fo^2^)+(0.0140P)^2^+7.1510P] where P=(Fo^2^+2Fc^2^)/3'
_refine_ls_weighting_scheme calc
_refine_ls_wR_factor_gt 0.0381
_refine_ls_wR_factor_ref 0.0415
_reflns_Friedel_coverage 0.000
_reflns_friedel_fraction_full .
_reflns_friedel_fraction_max .
_reflns_number_gt 1610
_reflns_number_total 1979
_reflns_threshold_expression 'I > 2\s(I)'
_cod_data_source_file PbDETBA2.cif
_cod_data_source_block f
_cod_original_cell_volume 4658.9(3)
_cod_database_code 1529237
_shelx_shelxl_version_number 2014/7
_shelx_space_group_comment
;
The symmetry employed for this shelxl refinement is uniquely defined
by the following loop, which should always be used as a source of
symmetry information in preference to the above space-group names.
They are only intended as comments.
;

loop_
_space_group_symop_operation_xyz
'x, y, z'
'-y, x-y, z'
'-x+y, -x, z'
'x+2/3, y+1/3, z+1/3'
'-y+2/3, x-y+1/3, z+1/3'
'-x+y+2/3, -x+1/3, z+1/3'
'x+1/3, y+2/3, z+2/3'
'-y+1/3, x-y+2/3, z+2/3'
'-x+y+1/3, -x+2/3, z+2/3'
'-x, -y, -z'
'y, -x+y, -z'
'x-y, x, -z'
'-x+2/3, -y+1/3, -z+1/3'
'y+2/3, -x+y+1/3, -z+1/3'
'x-y+2/3, x+1/3, -z+1/3'
'-x+1/3, -y+2/3, -z+2/3'
'y+1/3, -x+y+2/3, -z+2/3'
'x-y+1/3, x+2/3, -z+2/3'

loop_
_atom_site_label
_atom_site_type_symbol
_atom_site_fract_x
_atom_site_fract_y
_atom_site_fract_z
_atom_site_U_iso_or_equiv
_atom_site_adp_type
_atom_site_occupancy
_atom_site_site_symmetry_order
_atom_site_calc_flag
_atom_site_refinement_flags_posn
_atom_site_refinement_flags_adp
_atom_site_refinement_flags_occupancy
_atom_site_disorder_assembly
_atom_site_disorder_group
Pb1 Pb 0.3333 0.6667 0.1667 0.04080(11) Uani 1 6 d S T P . .
Pb2 Pb 0.6667 0.3333 0.12068(2) 0.04054(9) Uani 1 3 d S T P . .
S S 0.19923(10) 0.15828(11) 0.27671(4) 0.0672(3) Uani 1 1 d . . . . .
O1 O 0.4061(3) 0.5511(3) 0.20677(9) 0.0674(8) Uani 1 1 d . . . . .
O2 O 0.5070(2) 0.2616(3) 0.16987(9) 0.0620(8) Uani 1 1 d . . . . .
N1 N 0.3760(3) 0.2302(3) 0.22204(10) 0.0429(8) Uani 1 1 d . . . . .
N3 N 0.3116(3) 0.3653(3) 0.23564(10) 0.0483(8) Uani 1 1 d . . . . .
C2 C 0.3009(3) 0.2561(3) 0.24308(12) 0.0440(9) Uani 1 1 d . . . . .
C4 C 0.3963(3) 0.4502(4) 0.20767(13) 0.0480(10) Uani 1 1 d . . . . .
C5 C 0.4585(3) 0.4119(4) 0.18390(13) 0.0485(10) Uani 1 1 d . . . . .
H5 H 0.5072 0.4612 0.1627 0.058 Uiso 1 1 calc R U . . .
C6 C 0.4518(3) 0.3029(3) 0.19008(12) 0.0456(10) Uani 1 1 d . . . . .
C9 C 0.2387(4) 0.4032(4) 0.25993(15) 0.0697(13) Uani 1 1 d . . . . .
H91 H 0.2235 0.4566 0.2432 0.084 Uiso 1 1 calc R U . . .
H92 H 0.1625 0.3339 0.2668 0.084 Uiso 1 1 calc R U . . .
C7 C 0.3804(4) 0.1212(4) 0.23257(14) 0.0574(11) Uani 1 1 d . . . . .
H71 H 0.4071 0.0959 0.2084 0.069 Uiso 1 1 calc R U . . .
H72 H 0.3009 0.0578 0.2397 0.069 Uiso 1 1 calc R U . . .
C8 C 0.4631(5) 0.1418(5) 0.26862(15) 0.0853(16) Uani 1 1 d . . . . .
H81 H 0.4347 0.1632 0.2929 0.102 Uiso 1 1 calc R U . . .
H82 H 0.5417 0.2052 0.2618 0.102 Uiso 1 1 calc R U . . .
H83 H 0.4657 0.0703 0.2741 0.102 Uiso 1 1 calc R U . . .
C10 C 0.3010(5) 0.4646(5) 0.29888(17) 0.0969(18) Uani 1 1 d . . . . .
H101 H 0.3148 0.4112 0.3156 0.116 Uiso 1 1 calc R U . . .
H102 H 0.2526 0.4884 0.3141 0.116 Uiso 1 1 calc R U . . .
H103 H 0.3759 0.5337 0.2921 0.116 Uiso 1 1 calc R U . . .

loop_
_atom_site_aniso_label
_atom_site_aniso_U_11
_atom_site_aniso_U_22
_atom_site_aniso_U_33
_atom_site_aniso_U_23
_atom_site_aniso_U_13
_atom_site_aniso_U_12
Pb1 0.03369(13) 0.03369(13) 0.0550(2) 0.000 0.000 0.01685(6)
Pb2 0.03923(11) 0.03923(11) 0.04317(16) 0.000 0.000 0.01961(5)
S 0.0580(7) 0.0624(7) 0.0591(8) 0.0033(6) 0.0182(6) 0.0135(6)
O1 0.079(2) 0.0525(19) 0.077(2) 0.0045(16) -0.0135(17) 0.0378(17)
O2 0.0556(18) 0.0654(19) 0.063(2) -0.0029(16) 0.0147(15) 0.0289(16)
N1 0.0370(17) 0.0389(18) 0.046(2) -0.0018(15) 0.0024(15) 0.0141(15)
N3 0.0416(19) 0.055(2) 0.051(2) -0.0028(17) 0.0003(16) 0.0263(17)
C2 0.037(2) 0.046(2) 0.042(2) -0.0064(19) -0.0034(18) 0.0154(19)
C4 0.043(2) 0.047(2) 0.049(3) 0.000(2) -0.012(2) 0.018(2)
C5 0.040(2) 0.049(2) 0.046(2) 0.007(2) 0.0018(19) 0.014(2)
C6 0.035(2) 0.048(2) 0.046(2) -0.005(2) 0.0009(19) 0.0155(19)
C9 0.071(3) 0.077(3) 0.073(3) -0.004(3) 0.008(3) 0.046(3)
C7 0.059(3) 0.045(2) 0.067(3) 0.004(2) 0.006(2) 0.025(2)
C8 0.105(4) 0.092(4) 0.081(4) 0.002(3) -0.012(3) 0.066(4)
C10 0.109(5) 0.114(5) 0.081(4) -0.024(4) 0.002(3) 0.065(4)

loop_
_atom_type_symbol
_atom_type_description
_atom_type_scat_dispersion_real
_atom_type_scat_dispersion_imag
_atom_type_scat_source
C C 0.0033 0.0016 'International Tables Vol C Tables 4.2.6.8 and 6.1.1.4'
H H 0.0000 0.0000 'International Tables Vol C Tables 4.2.6.8 and 6.1.1.4'
N N 0.0061 0.0033 'International Tables Vol C Tables 4.2.6.8 and 6.1.1.4'
O O 0.0106 0.0060 'International Tables Vol C Tables 4.2.6.8 and 6.1.1.4'
Pb Pb -3.3944 10.1111 'International Tables Vol C Tables 4.2.6.8 and 6.1.1.4'
S S 0.1246 0.1234 'International Tables Vol C Tables 4.2.6.8 and 6.1.1.4'

loop_
_geom_angle_atom_site_label_1
_geom_angle_atom_site_label_2
_geom_angle_atom_site_label_3
_geom_angle
_geom_angle_site_symmetry_1
_geom_angle_site_symmetry_3
O1 Pb1 O1 95.69(10) 15 14_455
O1 Pb1 O1 84.31(10) 15 2_665
O1 Pb1 O1 180.0 14_455 2_665
O1 Pb1 O1 180.0 15 3_565
O1 Pb1 O1 84.31(10) 14_455 3_565
O1 Pb1 O1 95.69(10) 2_665 3_565
O1 Pb1 O1 95.69(10) 15 13_565
O1 Pb1 O1 95.69(10) 14_455 13_565
O1 Pb1 O1 84.31(10) 2_665 13_565
O1 Pb1 O1 84.31(10) 3_565 13_565
O1 Pb1 O1 84.31(10) 15 .
O1 Pb1 O1 84.31(10) 14_455 .
O1 Pb1 O1 95.69(10) 2_665 .
O1 Pb1 O1 95.69(10) 3_565 .
O1 Pb1 O1 180.0 13_565 .
O2 Pb2 O2 81.13(11) 2_655 3_665
O2 Pb2 O2 81.13(11) 2_655 .
O2 Pb2 O2 81.13(11) 3_665 .
O2 Pb2 S 84.78(7) 2_655 14
O2 Pb2 S 120.75(8) 3_665 14
O2 Pb2 S 151.72(7) . 14
O2 Pb2 S 120.75(8) 2_655 13
O2 Pb2 S 151.72(7) 3_665 13
O2 Pb2 S 84.78(7) . 13
S Pb2 S 81.56(3) 14 13
O2 Pb2 S 151.72(7) 2_655 15
O2 Pb2 S 84.78(7) 3_665 15
O2 Pb2 S 120.75(8) . 15
S Pb2 S 81.56(3) 14 15
S Pb2 S 81.56(3) 13 15
C2 S Pb2 98.67(13) . 13
C4 O1 Pb1 140.4(3) . .
C6 O2 Pb2 137.4(3) . .
C2 N1 C6 122.9(3) . .
C2 N1 C7 119.8(3) . .
C6 N1 C7 117.3(3) . .
C2 N3 C4 123.3(3) . .
C2 N3 C9 119.8(3) . .
C4 N3 C9 116.7(3) . .
N1 C2 N3 117.0(3) . .
N1 C2 S 121.3(3) . .
N3 C2 S 121.7(3) . .
O1 C4 C5 126.6(4) . .
O1 C4 N3 117.4(4) . .
C5 C4 N3 116.1(4) . .
C4 C5 C6 122.8(4) . .
C4 C5 H5 118.6 . .
C6 C5 H5 118.6 . .
O2 C6 C5 126.7(4) . .
O2 C6 N1 116.3(4) . .
C5 C6 N1 117.0(4) . .
C10 C9 N3 110.7(4) . .
C10 C9 H91 109.5 . .
N3 C9 H91 109.5 . .
C10 C9 H92 109.5 . .
N3 C9 H92 109.5 . .
H91 C9 H92 108.1 . .
N1 C7 C8 111.7(3) . .
N1 C7 H71 109.3 . .
C8 C7 H71 109.3 . .
N1 C7 H72 109.3 . .
C8 C7 H72 109.3 . .
H71 C7 H72 108.0 . .
C7 C8 H81 109.5 . .
C7 C8 H82 109.5 . .
H81 C8 H82 109.5 . .
C7 C8 H83 109.5 . .
H81 C8 H83 109.5 . .
H82 C8 H83 109.5 . .
C9 C10 H101 109.5 . .
C9 C10 H102 109.5 . .
H101 C10 H102 109.5 . .
C9 C10 H103 109.5 . .
H101 C10 H103 109.5 . .
H102 C10 H103 109.5 . .

loop_
_geom_bond_atom_site_label_1
_geom_bond_atom_site_label_2
_geom_bond_distance
_geom_bond_site_symmetry_2
Pb1 O1 2.488(3) 15
Pb1 O1 2.488(3) 14_455
Pb1 O1 2.488(3) 2_665
Pb1 O1 2.488(3) 3_565
Pb1 O1 2.488(3) 13_565
Pb1 O1 2.489(3) .
Pb2 O2 2.389(3) 2_655
Pb2 O2 2.389(3) 3_665
Pb2 O2 2.389(3) .
Pb2 S 3.1292(12) 14
Pb2 S 3.1292(12) 13
Pb2 S 3.1293(12) 15
S C2 1.683(4) .
S Pb2 3.1292(12) 13
O1 C4 1.249(5) .
O2 C6 1.265(4) .
N1 C2 1.357(4) .
N1 C6 1.406(5) .
N1 C7 1.480(5) .
N3 C2 1.371(5) .
N3 C4 1.418(5) .
N3 C9 1.484(5) .
C4 C5 1.369(5) .
C5 C6 1.384(5) .
C5 H5 0.9300 .
C9 C10 1.484(6) .
C9 H91 0.9700 .
C9 H92 0.9700 .
C7 C8 1.507(6) .
C7 H71 0.9700 .
C7 H72 0.9700 .
C8 H81 0.9600 .
C8 H82 0.9600 .
C8 H83 0.9600 .
C10 H101 0.9600 .
C10 H102 0.9600 .
C10 H103 0.9600 .

loop_
_geom_torsion_atom_site_label_1
_geom_torsion_atom_site_label_2
_geom_torsion_atom_site_label_3
_geom_torsion_atom_site_label_4
_geom_torsion
_geom_torsion_site_symmetry_1
_geom_torsion_site_symmetry_2
_geom_torsion_site_symmetry_3
_geom_torsion_site_symmetry_4
C6 N1 C2 N3 -7.9(5) . . . .
C7 N1 C2 N3 172.0(3) . . . .
C6 N1 C2 S 172.0(3) . . . .
C7 N1 C2 S -8.1(5) . . . .
C4 N3 C2 N1 -0.3(5) . . . .
C9 N3 C2 N1 -175.4(3) . . . .
C4 N3 C2 S 179.8(3) . . . .
C9 N3 C2 S 4.7(5) . . . .
Pb2 S C2 N1 -82.6(3) 13 . . .
Pb2 S C2 N3 97.3(3) 13 . . .
Pb1 O1 C4 C5 83.1(6) . . . .
Pb1 O1 C4 N3 -96.1(5) . . . .
C2 N3 C4 O1 -172.6(3) . . . .
C9 N3 C4 O1 2.6(5) . . . .
C2 N3 C4 C5 8.1(5) . . . .
C9 N3 C4 C5 -176.7(3) . . . .
O1 C4 C5 C6 172.6(4) . . . .
N3 C4 C5 C6 -8.2(6) . . . .
Pb2 O2 C6 C5 11.6(6) . . . .
Pb2 O2 C6 N1 -168.5(2) . . . .
C4 C5 C6 O2 -179.2(4) . . . .
C4 C5 C6 N1 0.8(5) . . . .
C2 N1 C6 O2 -172.2(3) . . . .
C7 N1 C6 O2 8.0(5) . . . .
C2 N1 C6 C5 7.8(5) . . . .
C7 N1 C6 C5 -172.1(3) . . . .
C2 N3 C9 C10 88.4(5) . . . .
C4 N3 C9 C10 -87.0(5) . . . .
C2 N1 C7 C8 -84.7(4) . . . .
C6 N1 C7 C8 95.2(4) . . . .

_cod_database_fobs_code 1529237
